data_7030703
loop_
_publ_author_name
'Moxey, Graeme J.'
'Jones, Cameron'
'Stasch, Andreas'
'Junk, Peter C.'
'Deacon, Glen B.'
'Woodul, William D.'
'Drago, Penny R.'

_publ_section_title
;
 Complexes of four-membered group 13 metal(I) N-heterocyclic carbene
 analogues with platinum(II) fragments
;
_journal_coden_ASTM DTARAF
_journal_issue 14
_journal_name_full 'Dalton Transactions'
_journal_page_first 2630
_journal_page_last 2636
_journal_paper_doi 10.1039/b821984b
_journal_year 2009
_chemical_formula_sum 'C139 H202 F8 In3 N9 O4 Pt'
_chemical_formula_weight 2754.65
_space_group_IT_number 15
_symmetry_cell_setting monoclinic
_symmetry_space_group_name_Hall '-C 2yc'
_symmetry_space_group_name_H-M 'C 1 2/c 1'
_atom_sites_solution_hydrogens geom
_atom_sites_solution_primary direct
_atom_sites_solution_secondary difmap
_audit_creation_method SHELXL-97
_cell_angle_alpha 90.00
_cell_angle_beta 103.94(3)
_cell_angle_gamma 90.00
_cell_formula_units_Z 4
_cell_length_a 27.982(6)
_cell_length_b 30.124(6)
_cell_length_c 16.212(3)
_cell_measurement_temperature 150(2)
_cell_volume 13263(5)
_computing_structure_refinement 'SHELXL-97 (Sheldrick, 1997)'
_computing_structure_solution 'SHELXS-97 (Sheldrick, 1990)'
_diffrn_ambient_temperature 150(2)
_diffrn_measured_fraction_theta_full 0.997
_diffrn_measured_fraction_theta_max 0.997
_diffrn_measurement_device_type 'Nonius Kappa CCD'
_diffrn_radiation_monochromator graphite
_diffrn_radiation_source 'fine-focus sealed tube'
_diffrn_radiation_type MoK\a
_diffrn_radiation_wavelength 0.71073
_diffrn_reflns_av_R_equivalents 0.0366
_diffrn_reflns_av_sigmaI/netI 0.0509
_diffrn_reflns_limit_h_max 35
_diffrn_reflns_limit_h_min -35
_diffrn_reflns_limit_k_max 38
_diffrn_reflns_limit_k_min -38
_diffrn_reflns_limit_l_max 20
_diffrn_reflns_limit_l_min -20
_diffrn_reflns_number 28456
_diffrn_reflns_theta_full 27.00
_diffrn_reflns_theta_max 27.00
_diffrn_reflns_theta_min 2.92
_exptl_absorpt_coefficient_mu 1.633
_exptl_absorpt_correction_T_max 0.852
_exptl_absorpt_correction_T_min 0.753
_exptl_absorpt_correction_type multi-scan
_exptl_absorpt_process_details 'Sortav, Blessing (1995)'
_exptl_crystal_colour red
_exptl_crystal_density_diffrn 1.380
_exptl_crystal_density_method 'not measured'
_exptl_crystal_description block
_exptl_crystal_F_000 5712
_exptl_crystal_size_max 0.20
_exptl_crystal_size_mid 0.15
_exptl_crystal_size_min 0.10
_refine_diff_density_max 0.899
_refine_diff_density_min -0.631
_refine_diff_density_rms 0.092
_refine_ls_extinction_method none
_refine_ls_goodness_of_fit_ref 1.016
_refine_ls_hydrogen_treatment constr
_refine_ls_matrix_type full
_refine_ls_number_parameters 749
_refine_ls_number_reflns 14455
_refine_ls_number_restraints 15
_refine_ls_restrained_S_all 1.034
_refine_ls_R_factor_all 0.0489
_refine_ls_R_factor_gt 0.0344
_refine_ls_shift/su_max 0.001
_refine_ls_shift/su_mean 0.000
_refine_ls_structure_factor_coef Fsqd
_refine_ls_weighting_details 'calc w=1/[\s^2^(Fo^2^)+(0.0193P)^2^+37.2549P] where P=(Fo^2^+2Fc^2^)/3'
_refine_ls_weighting_scheme calc
_refine_ls_wR_factor_gt 0.0667
_refine_ls_wR_factor_ref 0.0715
_reflns_number_gt 11990
_reflns_number_total 14455
_reflns_threshold_expression >2sigma(I)
_cod_duplicate_entry 7000900
_cod_data_source_file b821984b.txt
_cod_data_source_block compound10
_cod_original_sg_symbol_H-M C2/c
_cod_database_code 7030703

loop_
_symmetry_equiv_pos_as_xyz
'x, y, z'
'-x, y, -z+1/2'
'x+1/2, y+1/2, z'
'-x+1/2, y+1/2, -z+1/2'
'-x, -y, -z'
'x, -y, z-1/2'
'-x+1/2, -y+1/2, -z'
'x+1/2, -y+1/2, z-1/2'

loop_
_atom_site_label
_atom_site_type_symbol
_atom_site_fract_x
_atom_site_fract_y
_atom_site_fract_z
_atom_site_U_iso_or_equiv
_atom_site_adp_type
_atom_site_occupancy
_atom_site_symmetry_multiplicity
_atom_site_calc_flag
_atom_site_refinement_flags
_atom_site_disorder_assembly
_atom_site_disorder_group
Pt1 Pt 0.5000 0.218745(5) 0.7500 0.01742(5) Uani 1 2 d S . .
In1 In 0.416559(8) 0.183013(7) 0.744892(14) 0.01969(6) Uani 1 1 d . . .
F1 F 0.54901(6) 0.17133(6) 0.59935(11) 0.0283(4) Uani 1 1 d . . .
O1 O 0.4034(8) 0.2960(5) 1.2288(12) 0.286(10) Uiso 0.636(7) 1 d PD A 1
N1 N 0.37429(9) 0.11878(8) 0.72002(15) 0.0188(5) Uani 1 1 d . . .
C1 C 0.34126(11) 0.13194(10) 0.76354(18) 0.0189(6) Uani 1 1 d . . .
In2 In 0.5000 0.305841(9) 0.7500 0.02046(7) Uani 1 2 d S . .
F2 F 0.52062(8) 0.16890(8) 0.43548(13) 0.0494(6) Uani 1 1 d . . .
O2 O 0.11973(15) 0.32335(13) 0.7621(2) 0.0840(12) Uani 1 1 d D . .
N2 N 0.34710(8) 0.17557(8) 0.78473(15) 0.0176(5) Uani 1 1 d . . .
C2 C 0.38813(11) 0.07478(10) 0.7027(2) 0.0209(7) Uani 1 1 d . . .
F3 F 0.38216(8) 0.25668(8) 0.44064(13) 0.0484(6) Uani 1 1 d . . .
N3 N 0.30654(9) 0.10558(8) 0.78664(16) 0.0216(6) Uani 1 1 d . . .
C3 C 0.37456(11) 0.06030(10) 0.6172(2) 0.0234(7) Uani 1 1 d . . .
F4 F 0.41023(7) 0.26186(7) 0.60621(12) 0.0342(5) Uani 1 1 d . . .
N4 N 0.46457(9) 0.37105(8) 0.77076(16) 0.0207(5) Uani 1 1 d . . .
C4 C 0.38989(13) 0.01854(11) 0.5978(2) 0.0305(8) Uani 1 1 d . . .
H4 H 0.3805 0.0082 0.5408 0.037 Uiso 1 1 calc R . .
N5 N 0.5000 0.44192(11) 0.7500 0.0273(9) Uani 1 2 d S . .
C5 C 0.41857(13) -0.00823(11) 0.6596(2) 0.0338(8) Uani 1 1 d . . .
H5 H 0.4284 -0.0368 0.6452 0.041 Uiso 1 1 calc R . .
C6 C 0.43270(12) 0.00675(11) 0.7420(2) 0.0290(8) Uani 1 1 d . . .
H6 H 0.4529 -0.0116 0.7840 0.035 Uiso 1 1 calc R . .
C7 C 0.41817(11) 0.04826(10) 0.7656(2) 0.0234(7) Uani 1 1 d . . .
C8 C 0.34606(12) 0.09046(11) 0.5475(2) 0.0291(7) Uani 1 1 d . . .
H8 H 0.3231 0.1086 0.5725 0.035 Uiso 1 1 calc R . .
C9 C 0.38148(14) 0.12267(12) 0.5193(2) 0.0368(9) Uani 1 1 d . . .
H9A H 0.4009 0.1385 0.5689 0.055 Uiso 1 1 calc R . .
H9B H 0.3626 0.1441 0.4788 0.055 Uiso 1 1 calc R . .
H9C H 0.4036 0.1060 0.4921 0.055 Uiso 1 1 calc R . .
C10 C 0.31493(14) 0.06599(14) 0.4703(2) 0.0428(9) Uani 1 1 d . . .
H10A H 0.3367 0.0509 0.4400 0.064 Uiso 1 1 calc R . .
H10B H 0.2942 0.0874 0.4321 0.064 Uiso 1 1 calc R . .
H10C H 0.2940 0.0440 0.4892 0.064 Uiso 1 1 calc R . .
C11 C 0.43724(12) 0.06433(11) 0.8562(2) 0.0252(7) Uani 1 1 d . . .
H11 H 0.4159 0.0894 0.8661 0.030 Uiso 1 1 calc R . .
C12 C 0.43646(14) 0.02837(13) 0.9226(2) 0.0387(9) Uani 1 1 d . . .
H12A H 0.4035 0.0152 0.9119 0.058 Uiso 1 1 calc R . .
H12B H 0.4449 0.0416 0.9795 0.058 Uiso 1 1 calc R . .
H12C H 0.4605 0.0053 0.9190 0.058 Uiso 1 1 calc R . .
C13 C 0.49001(12) 0.08193(11) 0.8686(2) 0.0322(8) Uani 1 1 d . . .
H13A H 0.5116 0.0578 0.8594 0.048 Uiso 1 1 calc R . .
H13B H 0.5016 0.0934 0.9265 0.048 Uiso 1 1 calc R . .
H13C H 0.4904 0.1058 0.8278 0.048 Uiso 1 1 calc R . .
C14 C 0.30750(11) 0.20472(10) 0.7884(2) 0.0211(6) Uani 1 1 d . . .
C15 C 0.31112(12) 0.23042(10) 0.8625(2) 0.0267(7) Uani 1 1 d . . .
C16 C 0.27244(13) 0.25909(12) 0.8656(2) 0.0373(9) Uani 1 1 d . . .
H16 H 0.2743 0.2766 0.9150 0.045 Uiso 1 1 calc R . .
C17 C 0.23179(14) 0.26264(13) 0.7990(3) 0.0438(10) Uani 1 1 d . . .
H17 H 0.2053 0.2815 0.8036 0.053 Uiso 1 1 calc R . .
C18 C 0.22926(13) 0.23872(12) 0.7249(2) 0.0365(9) Uani 1 1 d . . .
H18 H 0.2014 0.2422 0.6784 0.044 Uiso 1 1 calc R . .
C19 C 0.26696(12) 0.20963(10) 0.7175(2) 0.0252(7) Uani 1 1 d . . .
C20 C 0.35654(12) 0.22844(11) 0.9359(2) 0.0277(7) Uani 1 1 d . . .
H20 H 0.3720 0.1986 0.9346 0.033 Uiso 1 1 calc R . .
C21 C 0.39402(13) 0.26335(11) 0.9239(2) 0.0341(8) Uani 1 1 d . . .
H21A H 0.4031 0.2580 0.8700 0.051 Uiso 1 1 calc R . .
H21B H 0.4235 0.2614 0.9709 0.051 Uiso 1 1 calc R . .
H21C H 0.3795 0.2930 0.9230 0.051 Uiso 1 1 calc R . .
C22 C 0.34531(15) 0.23390(13) 1.0235(2) 0.0417(9) Uani 1 1 d . . .
H22A H 0.3331 0.2640 1.0287 0.063 Uiso 1 1 calc R . .
H22B H 0.3754 0.2290 1.0680 0.063 Uiso 1 1 calc R . .
H22C H 0.3203 0.2122 1.0296 0.063 Uiso 1 1 calc R . .
C23 C 0.26563(12) 0.18722(11) 0.6332(2) 0.0264(7) Uani 1 1 d . . .
H23 H 0.2798 0.1568 0.6458 0.032 Uiso 1 1 calc R . .
C24 C 0.29834(14) 0.21252(12) 0.5857(2) 0.0357(8) Uani 1 1 d . . .
H24A H 0.2986 0.1969 0.5327 0.053 Uiso 1 1 calc R . .
H24B H 0.3320 0.2142 0.6213 0.053 Uiso 1 1 calc R . .
H24C H 0.2854 0.2426 0.5726 0.053 Uiso 1 1 calc R . .
C25 C 0.21399(13) 0.18211(13) 0.5751(2) 0.0396(9) Uani 1 1 d . . .
H25A H 0.1921 0.1685 0.6069 0.059 Uiso 1 1 calc R . .
H25B H 0.2156 0.1632 0.5266 0.059 Uiso 1 1 calc R . .
H25C H 0.2012 0.2114 0.5544 0.059 Uiso 1 1 calc R . .
C26 C 0.28436(12) 0.06835(11) 0.7305(2) 0.0294(8) Uani 1 1 d . . .
H26 H 0.3009 0.0691 0.6822 0.035 Uiso 1 1 calc R . .
C27 C 0.22936(12) 0.07387(12) 0.6892(2) 0.0348(8) Uani 1 1 d . . .
H27A H 0.2100 0.0688 0.7319 0.042 Uiso 1 1 calc R . .
H27B H 0.2228 0.1045 0.6670 0.042 Uiso 1 1 calc R . .
C28 C 0.21415(16) 0.04058(16) 0.6167(3) 0.0588(13) Uani 1 1 d . . .
H28A H 0.1785 0.0437 0.5905 0.071 Uiso 1 1 calc R . .
H28B H 0.2322 0.0470 0.5725 0.071 Uiso 1 1 calc R . .
C29 C 0.22497(16) -0.00642(15) 0.6485(3) 0.0687(16) Uani 1 1 d . . .
H29A H 0.2174 -0.0271 0.5996 0.082 Uiso 1 1 calc R . .
H29B H 0.2034 -0.0141 0.6866 0.082 Uiso 1 1 calc R . .
C30 C 0.27831(16) -0.01221(13) 0.6961(4) 0.0676(15) Uani 1 1 d . . .
H30A H 0.2997 -0.0090 0.6558 0.081 Uiso 1 1 calc R . .
H30B H 0.2831 -0.0425 0.7205 0.081 Uiso 1 1 calc R . .
C31 C 0.29351(14) 0.02181(11) 0.7673(3) 0.0452(10) Uani 1 1 d . . .
H31A H 0.2742 0.0171 0.8103 0.054 Uiso 1 1 calc R . .
H31B H 0.3288 0.0181 0.7953 0.054 Uiso 1 1 calc R . .
C32 C 0.29386(12) 0.11578(11) 0.8687(2) 0.0255(7) Uani 1 1 d . . .
H32 H 0.3110 0.1444 0.8885 0.031 Uiso 1 1 calc R . .
C33 C 0.23999(12) 0.12438(12) 0.8644(2) 0.0318(8) Uani 1 1 d . . .
H33A H 0.2211 0.0965 0.8499 0.038 Uiso 1 1 calc R . .
H33B H 0.2269 0.1464 0.8193 0.038 Uiso 1 1 calc R . .
C34 C 0.23368(14) 0.14177(13) 0.9494(2) 0.0410(9) Uani 1 1 d . . .
H34A H 0.2499 0.1711 0.9609 0.049 Uiso 1 1 calc R . .
H34B H 0.1982 0.1458 0.9464 0.049 Uiso 1 1 calc R . .
C35 C 0.25549(16) 0.11056(15) 1.0213(3) 0.0511(11) Uani 1 1 d . . .
H35A H 0.2362 0.0827 1.0142 0.061 Uiso 1 1 calc R . .
H35B H 0.2533 0.1242 1.0758 0.061 Uiso 1 1 calc R . .
C36 C 0.30918(15) 0.09991(15) 1.0243(2) 0.0499(11) Uani 1 1 d . . .
H36A H 0.3293 0.1271 1.0390 0.060 Uiso 1 1 calc R . .
H36B H 0.3215 0.0775 1.0691 0.060 Uiso 1 1 calc R . .
C37 C 0.31467(15) 0.08217(13) 0.9391(2) 0.0434(10) Uani 1 1 d . . .
H37A H 0.2968 0.0536 0.9264 0.052 Uiso 1 1 calc R . .
H37B H 0.3499 0.0767 0.9417 0.052 Uiso 1 1 calc R . .
C38 C 0.5000 0.39621(14) 0.7500 0.0216(9) Uani 1 2 d S . .
C39 C 0.43530(11) 0.38386(10) 0.8276(2) 0.0218(7) Uani 1 1 d . . .
C40 C 0.45674(12) 0.39260(10) 0.9142(2) 0.0269(7) Uani 1 1 d . . .
C41 C 0.42590(14) 0.40238(11) 0.9674(2) 0.0354(8) Uani 1 1 d . . .
H41 H 0.4400 0.4093 1.0254 0.042 Uiso 1 1 calc R . .
C42 C 0.37545(14) 0.40237(12) 0.9384(2) 0.0394(9) Uani 1 1 d . . .
H42 H 0.3551 0.4093 0.9759 0.047 Uiso 1 1 calc R . .
C43 C 0.35458(13) 0.39225(11) 0.8543(2) 0.0333(8) Uani 1 1 d . . .
H43 H 0.3197 0.3916 0.8347 0.040 Uiso 1 1 calc R . .
C44 C 0.38362(12) 0.38294(10) 0.7978(2) 0.0247(7) Uani 1 1 d . . .
C45 C 0.51157(13) 0.38695(12) 0.9518(2) 0.0332(8) Uani 1 1 d . . .
H45 H 0.5290 0.3947 0.9067 0.040 Uiso 1 1 calc R . .
C46 C 0.53224(15) 0.41664(14) 1.0288(2) 0.0503(11) Uani 1 1 d . . .
H46A H 0.5216 0.4473 1.0153 0.075 Uiso 1 1 calc R . .
H46B H 0.5683 0.4153 1.0431 0.075 Uiso 1 1 calc R . .
H46C H 0.5201 0.4063 1.0774 0.075 Uiso 1 1 calc R . .
C47 C 0.52254(15) 0.33813(13) 0.9756(2) 0.0448(10) Uani 1 1 d . . .
H47A H 0.5079 0.3302 1.0227 0.067 Uiso 1 1 calc R . .
H47B H 0.5583 0.3336 0.9929 0.067 Uiso 1 1 calc R . .
H47C H 0.5085 0.3193 0.9264 0.067 Uiso 1 1 calc R . .
C48 C 0.35946(12) 0.36961(11) 0.7068(2) 0.0314(8) Uani 1 1 d . . .
H48 H 0.3831 0.3762 0.6710 0.038 Uiso 1 1 calc R . .
C49 C 0.34914(14) 0.31980(12) 0.7019(3) 0.0404(9) Uani 1 1 d . . .
H49A H 0.3800 0.3035 0.7230 0.061 Uiso 1 1 calc R . .
H49B H 0.3347 0.3114 0.6428 0.061 Uiso 1 1 calc R . .
H49C H 0.3261 0.3125 0.7369 0.061 Uiso 1 1 calc R . .
C50 C 0.31138(15) 0.39450(14) 0.6688(3) 0.0502(11) Uani 1 1 d . . .
H50A H 0.2859 0.3848 0.6971 0.075 Uiso 1 1 calc R . .
H50B H 0.3007 0.3881 0.6079 0.075 Uiso 1 1 calc R . .
H50C H 0.3168 0.4265 0.6772 0.075 Uiso 1 1 calc R . .
C51 C 0.45196(13) 0.46565(11) 0.7260(2) 0.0348(9) Uani 1 1 d . . .
H51 H 0.4263 0.4421 0.7219 0.042 Uiso 1 1 calc R . .
C52 C 0.44186(15) 0.49898(13) 0.7900(3) 0.0495(11) Uani 1 1 d . . .
H52A H 0.4637 0.5251 0.7927 0.059 Uiso 1 1 calc R . .
H52B H 0.4485 0.4853 0.8472 0.059 Uiso 1 1 calc R . .
C53 C 0.38786(17) 0.51344(16) 0.7626(4) 0.0713(15) Uani 1 1 d . . .
H53A H 0.3665 0.4876 0.7660 0.086 Uiso 1 1 calc R . .
H53B H 0.3816 0.5363 0.8024 0.086 Uiso 1 1 calc R . .
C54 C 0.3742(2) 0.53203(17) 0.6725(4) 0.0844(18) Uani 1 1 d . . .
H54A H 0.3383 0.5381 0.6560 0.101 Uiso 1 1 calc R . .
H54B H 0.3916 0.5605 0.6710 0.101 Uiso 1 1 calc R . .
C55 C 0.38729(17) 0.50030(16) 0.6097(3) 0.0663(14) Uani 1 1 d . . .
H55A H 0.3808 0.5145 0.5530 0.080 Uiso 1 1 calc R . .
H55B H 0.3665 0.4734 0.6052 0.080 Uiso 1 1 calc R . .
C56 C 0.44146(15) 0.48716(13) 0.6376(3) 0.0501(11) Uani 1 1 d . . .
H56A H 0.4624 0.5138 0.6393 0.060 Uiso 1 1 calc R . .
H56B H 0.4495 0.4660 0.5962 0.060 Uiso 1 1 calc R . .
C57 C 0.48106(11) 0.21632(10) 0.61616(18) 0.0203(6) Uani 1 1 d . . .
C58 C 0.50602(11) 0.19395(10) 0.5649(2) 0.0227(7) Uani 1 1 d . . .
C59 C 0.49200(13) 0.19197(11) 0.4778(2) 0.0308(8) Uani 1 1 d . . .
C60 C 0.45041(13) 0.21263(12) 0.4328(2) 0.0353(8) Uani 1 1 d . . .
H60 H 0.4403 0.2113 0.3725 0.042 Uiso 1 1 calc R . .
C61 C 0.42431(12) 0.23538(12) 0.4805(2) 0.0318(8) Uani 1 1 d . . .
C62 C 0.43929(11) 0.23725(11) 0.5672(2) 0.0243(7) Uani 1 1 d . . .
C63 C 0.3967(4) 0.3427(3) 1.2699(7) 0.090(3) Uiso 0.636(7) 1 d PD A 1
H63A H 0.3674 0.3583 1.2357 0.108 Uiso 0.636(7) 1 calc PR A 1
H63B H 0.3925 0.3388 1.3285 0.108 Uiso 0.636(7) 1 calc PR A 1
C64 C 0.4391(3) 0.3665(3) 1.2707(5) 0.077(3) Uiso 0.636(7) 1 d PD A 1
H64A H 0.4678 0.3543 1.3126 0.093 Uiso 0.636(7) 1 calc PR A 1
H64B H 0.4352 0.3983 1.2832 0.093 Uiso 0.636(7) 1 calc PR A 1
C65 C 0.4436(3) 0.3603(3) 1.1870(5) 0.069(2) Uiso 0.636(7) 1 d PD A 1
H65A H 0.4271 0.3853 1.1517 0.083 Uiso 0.636(7) 1 calc PR A 1
H65B H 0.4789 0.3612 1.1868 0.083 Uiso 0.636(7) 1 calc PR A 1
C66 C 0.4239(4) 0.3214(3) 1.1507(6) 0.064(3) Uiso 0.636(7) 1 d PD A 1
H66A H 0.4492 0.3032 1.1331 0.077 Uiso 0.636(7) 1 calc PR A 1
H66B H 0.3965 0.3271 1.1005 0.077 Uiso 0.636(7) 1 calc PR A 1
C67 C 0.0788(2) 0.3439(2) 0.7848(4) 0.0881(18) Uani 1 1 d D . .
H67A H 0.0877 0.3535 0.8450 0.106 Uiso 1 1 calc R . .
H67B H 0.0507 0.3230 0.7766 0.106 Uiso 1 1 calc R . .
C68 C 0.0657(2) 0.38340(19) 0.7265(5) 0.101(2) Uani 1 1 d D . .
H68A H 0.0451 0.3746 0.6704 0.122 Uiso 1 1 calc R . .
H68B H 0.0483 0.4064 0.7517 0.122 Uiso 1 1 calc R . .
C69 C 0.1151(2) 0.39911(19) 0.7198(3) 0.0819(17) Uani 1 1 d D . .
H69A H 0.1134 0.4126 0.6635 0.098 Uiso 1 1 calc R . .
H69B H 0.1287 0.4212 0.7646 0.098 Uiso 1 1 calc R . .
C70 C 0.1453(2) 0.35818(17) 0.7314(3) 0.0742(15) Uani 1 1 d D . .
H70A H 0.1522 0.3493 0.6766 0.089 Uiso 1 1 calc R . .
H70B H 0.1772 0.3638 0.7725 0.089 Uiso 1 1 calc R . .
C64A C 0.4503(7) 0.2754(6) 1.2539(10) 0.092(6) Uiso 0.364(7) 1 d PD A 2
H64C H 0.4835 0.2746 1.2928 0.111 Uiso 0.364(7) 1 calc PR A 2
H64D H 0.4373 0.2447 1.2468 0.111 Uiso 0.364(7) 1 calc PR A 2
C65A C 0.4530(7) 0.2924(6) 1.1761(11) 0.096(6) Uiso 0.364(7) 1 d PD A 2
H65C H 0.4408 0.2707 1.1300 0.116 Uiso 0.364(7) 1 calc PR A 2
H65D H 0.4873 0.3006 1.1763 0.116 Uiso 0.364(7) 1 calc PR A 2
O1A O 0.3853(6) 0.3118(5) 1.2094(9) 0.111(5) Uiso 0.364(7) 1 d PD A 2
C63A C 0.4155(9) 0.3053(10) 1.2921(13) 0.183(13) Uiso 0.364(7) 1 d PD A 2
H63C H 0.3989 0.2894 1.3307 0.220 Uiso 0.364(7) 1 calc PR A 2
H63D H 0.4313 0.3328 1.3189 0.220 Uiso 0.364(7) 1 calc PR A 2
C66A C 0.4169(10) 0.3372(9) 1.164(2) 0.173(15) Uiso 0.364(7) 1 d PD A 2
H66C H 0.4327 0.3637 1.1955 0.208 Uiso 0.364(7) 1 calc PR A 2
H66D H 0.4007 0.3444 1.1046 0.208 Uiso 0.364(7) 1 calc PR A 2

loop_
_atom_site_aniso_label
_atom_site_aniso_U_11
_atom_site_aniso_U_22
_atom_site_aniso_U_33
_atom_site_aniso_U_23
_atom_site_aniso_U_13
_atom_site_aniso_U_12
Pt1 0.01514(9) 0.01777(8) 0.02021(9) 0.000 0.00597(7) 0.000
In1 0.01640(11) 0.02129(11) 0.02221(11) 0.00005(9) 0.00630(9) -0.00250(8)
F1 0.0229(10) 0.0336(11) 0.0284(10) -0.0033(8) 0.0063(8) 0.0072(8)
N1 0.0173(13) 0.0186(13) 0.0224(13) -0.0022(10) 0.0085(11) -0.0026(10)
C1 0.0160(15) 0.0212(15) 0.0186(15) 0.0001(12) 0.0027(13) 0.0003(12)
In2 0.02217(16) 0.01680(15) 0.02331(16) 0.000 0.00725(13) 0.000
F2 0.0494(14) 0.0718(16) 0.0284(11) -0.0127(11) 0.0120(10) 0.0180(12)
O2 0.090(3) 0.092(3) 0.074(2) 0.025(2) 0.028(2) 0.034(2)
N2 0.0114(12) 0.0203(13) 0.0223(13) 0.0003(10) 0.0067(11) -0.0003(10)
C2 0.0182(16) 0.0191(15) 0.0282(17) -0.0029(13) 0.0109(14) -0.0048(12)
F3 0.0355(12) 0.0685(15) 0.0341(12) 0.0025(11) -0.0054(10) 0.0193(11)
N3 0.0209(14) 0.0209(13) 0.0258(14) -0.0041(11) 0.0109(12) -0.0058(11)
C3 0.0173(16) 0.0273(17) 0.0276(17) -0.0015(14) 0.0092(14) -0.0016(13)
F4 0.0273(11) 0.0448(12) 0.0305(10) 0.0015(9) 0.0065(9) 0.0148(9)
N4 0.0208(14) 0.0172(12) 0.0260(14) -0.0017(11) 0.0095(11) 0.0008(11)
C4 0.0331(19) 0.0285(18) 0.0331(19) -0.0107(15) 0.0143(16) -0.0025(15)
N5 0.029(2) 0.0149(18) 0.042(2) 0.000 0.0168(19) 0.000
C5 0.037(2) 0.0211(17) 0.049(2) -0.0055(16) 0.0209(18) 0.0017(15)
C6 0.0276(18) 0.0248(17) 0.038(2) 0.0053(15) 0.0147(16) 0.0025(14)
C7 0.0189(16) 0.0238(16) 0.0310(18) -0.0004(14) 0.0128(14) -0.0018(13)
C8 0.0278(18) 0.0337(19) 0.0265(17) -0.0075(15) 0.0077(15) 0.0017(15)
C9 0.039(2) 0.042(2) 0.0296(19) 0.0035(16) 0.0089(17) -0.0028(17)
C10 0.037(2) 0.055(2) 0.034(2) -0.0091(19) 0.0038(18) -0.0005(19)
C11 0.0241(17) 0.0277(17) 0.0250(17) 0.0021(14) 0.0082(14) 0.0034(14)
C12 0.040(2) 0.045(2) 0.0303(19) 0.0101(17) 0.0085(17) 0.0036(18)
C13 0.0256(18) 0.0326(19) 0.037(2) -0.0027(16) 0.0057(16) 0.0024(15)
C14 0.0196(16) 0.0186(15) 0.0272(17) 0.0011(13) 0.0099(13) -0.0010(12)
C15 0.0253(17) 0.0257(17) 0.0310(18) -0.0012(14) 0.0109(15) 0.0020(13)
C16 0.035(2) 0.040(2) 0.038(2) -0.0097(17) 0.0125(17) 0.0108(17)
C17 0.035(2) 0.047(2) 0.051(2) -0.007(2) 0.0147(19) 0.0182(18)
C18 0.0276(19) 0.040(2) 0.040(2) 0.0033(17) 0.0054(17) 0.0109(16)
C19 0.0214(17) 0.0237(17) 0.0314(18) 0.0029(14) 0.0078(14) 0.0014(13)
C20 0.0286(18) 0.0279(18) 0.0262(17) -0.0039(14) 0.0058(15) 0.0010(14)
C21 0.0312(19) 0.0313(18) 0.039(2) -0.0064(16) 0.0073(17) 0.0006(16)
C22 0.047(2) 0.048(2) 0.032(2) -0.0102(18) 0.0121(18) -0.0015(19)
C23 0.0221(17) 0.0304(18) 0.0256(17) 0.0017(14) 0.0033(14) 0.0024(14)
C24 0.038(2) 0.040(2) 0.0295(19) 0.0041(16) 0.0103(17) -0.0005(17)
C25 0.031(2) 0.043(2) 0.038(2) -0.0020(17) -0.0038(17) 0.0039(17)
C26 0.0267(18) 0.0275(18) 0.039(2) -0.0072(15) 0.0171(16) -0.0099(14)
C27 0.0237(18) 0.037(2) 0.042(2) -0.0080(17) 0.0048(16) -0.0104(15)
C28 0.041(3) 0.082(3) 0.057(3) -0.033(3) 0.019(2) -0.029(2)
C29 0.050(3) 0.056(3) 0.112(4) -0.054(3) 0.043(3) -0.033(2)
C30 0.052(3) 0.031(2) 0.131(5) -0.033(3) 0.044(3) -0.014(2)
C31 0.034(2) 0.0234(18) 0.081(3) 0.0005(19) 0.021(2) -0.0050(16)
C32 0.0264(17) 0.0246(16) 0.0296(18) -0.0002(14) 0.0151(15) -0.0022(14)
C33 0.0232(18) 0.040(2) 0.036(2) 0.0000(16) 0.0148(16) -0.0015(15)
C34 0.035(2) 0.050(2) 0.045(2) -0.0024(19) 0.0222(19) 0.0024(18)
C35 0.053(3) 0.064(3) 0.046(2) 0.002(2) 0.031(2) -0.002(2)
C36 0.051(3) 0.067(3) 0.036(2) 0.018(2) 0.019(2) 0.015(2)
C37 0.047(2) 0.049(2) 0.040(2) 0.0135(18) 0.0231(19) 0.0175(19)
C38 0.020(2) 0.023(2) 0.022(2) 0.000 0.0051(19) 0.000
C39 0.0235(17) 0.0160(15) 0.0292(17) 0.0002(13) 0.0128(14) 0.0001(12)
C40 0.0291(18) 0.0223(16) 0.0313(18) -0.0029(14) 0.0114(15) 0.0007(14)
C41 0.043(2) 0.034(2) 0.0309(19) -0.0075(16) 0.0127(17) 0.0018(17)
C42 0.041(2) 0.040(2) 0.046(2) -0.0018(18) 0.0282(19) 0.0040(17)
C43 0.0247(18) 0.0318(19) 0.048(2) -0.0007(17) 0.0187(17) 0.0027(15)
C44 0.0251(17) 0.0191(15) 0.0322(18) -0.0009(14) 0.0113(15) 0.0015(13)
C45 0.032(2) 0.040(2) 0.0281(18) -0.0069(16) 0.0085(16) -0.0011(16)
C46 0.047(3) 0.062(3) 0.039(2) -0.018(2) 0.006(2) -0.007(2)
C47 0.045(2) 0.047(2) 0.039(2) 0.0009(19) 0.0027(19) 0.0131(19)
C48 0.0238(18) 0.0359(19) 0.035(2) -0.0006(16) 0.0080(16) 0.0016(15)
C49 0.038(2) 0.037(2) 0.044(2) -0.0130(18) 0.0066(19) -0.0017(17)
C50 0.041(2) 0.049(2) 0.054(3) -0.004(2) -0.001(2) 0.0095(19)
C51 0.033(2) 0.0177(16) 0.059(2) 0.0044(16) 0.0212(18) 0.0060(14)
C52 0.052(3) 0.031(2) 0.075(3) -0.004(2) 0.034(2) 0.0081(19)
C53 0.055(3) 0.056(3) 0.114(5) -0.005(3) 0.044(3) 0.025(2)
C54 0.070(4) 0.056(3) 0.129(5) 0.018(3) 0.027(4) 0.038(3)
C55 0.053(3) 0.053(3) 0.091(4) 0.029(3) 0.014(3) 0.020(2)
C56 0.051(3) 0.037(2) 0.068(3) 0.020(2) 0.026(2) 0.0132(19)
C57 0.0203(16) 0.0242(16) 0.0181(15) 0.0002(13) 0.0078(13) -0.0034(13)
C58 0.0197(16) 0.0246(17) 0.0230(16) -0.0011(13) 0.0038(13) 0.0003(13)
C59 0.032(2) 0.037(2) 0.0253(18) -0.0059(15) 0.0093(16) 0.0035(15)
C60 0.036(2) 0.047(2) 0.0217(17) -0.0021(16) 0.0033(16) 0.0013(17)
C61 0.0249(18) 0.039(2) 0.0274(18) 0.0026(16) -0.0014(15) 0.0041(15)
C62 0.0209(16) 0.0280(17) 0.0247(16) 0.0001(14) 0.0068(14) 0.0020(14)
C67 0.072(4) 0.121(5) 0.080(4) -0.024(4) 0.035(3) -0.013(4)
C68 0.077(4) 0.062(4) 0.140(6) -0.042(4) -0.023(4) 0.014(3)
C69 0.107(5) 0.083(4) 0.061(3) 0.008(3) 0.029(3) 0.028(4)
C70 0.090(4) 0.071(4) 0.062(3) 0.006(3) 0.020(3) 0.018(3)

loop_
_atom_type_symbol
_atom_type_description
_atom_type_scat_dispersion_real
_atom_type_scat_dispersion_imag
_atom_type_scat_source
C C 0.0033 0.0016 'International Tables Vol C Tables 4.2.6.8 and 6.1.1.4'
H H 0.0000 0.0000 'International Tables Vol C Tables 4.2.6.8 and 6.1.1.4'
N N 0.0061 0.0033 'International Tables Vol C Tables 4.2.6.8 and 6.1.1.4'
O O 0.0106 0.0060 'International Tables Vol C Tables 4.2.6.8 and 6.1.1.4'
F F 0.0171 0.0103 'International Tables Vol C Tables 4.2.6.8 and 6.1.1.4'
In In -0.7276 1.3100 'International Tables Vol C Tables 4.2.6.8 and 6.1.1.4'
Pt Pt -1.7033 8.3905 'International Tables Vol C Tables 4.2.6.8 and 6.1.1.4'

loop_
_geom_angle_atom_site_label_1
_geom_angle_atom_site_label_2
_geom_angle_atom_site_label_3
_geom_angle
_geom_angle_site_symmetry_1
_geom_angle_site_symmetry_3
C57 Pt1 C57 176.03(16) . 2_656
C57 Pt1 In1 87.18(8) . .
C57 Pt1 In1 91.14(9) 2_656 .
C57 Pt1 In1 91.14(9) . 2_656
C57 Pt1 In1 87.18(8) 2_656 2_656
In1 Pt1 In1 130.150(17) . 2_656
C57 Pt1 In2 91.99(8) . .
C57 Pt1 In2 91.99(8) 2_656 .
In1 Pt1 In2 114.925(9) . .
In1 Pt1 In2 114.925(9) 2_656 .
N2 In1 N1 60.17(9) . .
N2 In1 F1 80.91(8) . 2_656
N1 In1 F1 96.76(8) . 2_656
N2 In1 Pt1 153.88(6) . .
N1 In1 Pt1 143.53(6) . .
F1 In1 Pt1 84.25(5) 2_656 .
C58 F1 In1 115.21(16) . 2_656
C63 O1 C66 90.5(10) . .
C1 N1 C2 128.9(2) . .
C1 N1 In1 92.88(17) . .
C2 N1 In1 132.60(19) . .
N1 C1 N2 111.1(3) . .
N1 C1 N3 126.2(3) . .
N2 C1 N3 122.7(3) . .
N4 In2 N4 59.43(12) 2_656 .
N4 In2 Pt1 150.29(6) 2_656 .
N4 In2 Pt1 150.29(6) . .
C67 O2 C70 105.9(4) . .
C1 N2 C14 124.0(2) . .
C1 N2 In1 94.89(17) . .
C14 N2 In1 134.34(19) . .
C7 C2 C3 120.5(3) . .
C7 C2 N1 121.9(3) . .
C3 C2 N1 117.2(3) . .
C1 N3 C26 119.2(2) . .
C1 N3 C32 117.4(2) . .
C26 N3 C32 123.4(2) . .
C4 C3 C2 118.4(3) . .
C4 C3 C8 120.6(3) . .
C2 C3 C8 120.9(3) . .
C38 N4 C39 125.3(2) . .
C38 N4 In2 94.4(2) . .
C39 N4 In2 132.23(19) . .
C5 C4 C3 121.4(3) . .
C38 N5 C51 118.69(18) . .
C38 N5 C51 118.69(18) . 2_656
C51 N5 C51 122.6(4) . 2_656
C6 C5 C4 119.6(3) . .
C5 C6 C7 121.7(3) . .
C6 C7 C2 118.3(3) . .
C6 C7 C11 119.6(3) . .
C2 C7 C11 122.1(3) . .
C3 C8 C10 114.4(3) . .
C3 C8 C9 109.8(3) . .
C10 C8 C9 110.0(3) . .
C7 C11 C12 113.2(3) . .
C7 C11 C13 109.8(3) . .
C12 C11 C13 109.2(3) . .
C15 C14 C19 120.9(3) . .
C15 C14 N2 118.4(3) . .
C19 C14 N2 120.6(3) . .
C16 C15 C14 118.2(3) . .
C16 C15 C20 120.4(3) . .
C14 C15 C20 121.4(3) . .
C17 C16 C15 121.6(3) . .
C16 C17 C18 120.0(3) . .
C17 C18 C19 121.2(3) . .
C18 C19 C14 118.0(3) . .
C18 C19 C23 120.1(3) . .
C14 C19 C23 121.8(3) . .
C15 C20 C21 110.0(3) . .
C15 C20 C22 113.7(3) . .
C21 C20 C22 110.1(3) . .
C19 C23 C25 114.5(3) . .
C19 C23 C24 110.1(3) . .
C25 C23 C24 109.2(3) . .
N3 C26 C31 116.8(3) . .
N3 C26 C27 114.5(3) . .
C31 C26 C27 109.1(3) . .
C28 C27 C26 109.3(3) . .
C29 C28 C27 110.9(4) . .
C28 C29 C30 111.9(3) . .
C29 C30 C31 111.6(3) . .
C26 C31 C30 109.5(4) . .
N3 C32 C33 116.3(3) . .
N3 C32 C37 113.5(3) . .
C33 C32 C37 110.1(3) . .
C32 C33 C34 110.4(3) . .
C35 C34 C33 111.8(3) . .
C34 C35 C36 111.6(3) . .
C37 C36 C35 111.0(4) . .
C36 C37 C32 109.9(3) . .
N4 C38 N4 111.9(4) . 2_656
N4 C38 N5 124.07(18) . .
N4 C38 N5 124.07(18) 2_656 .
C44 C39 C40 119.9(3) . .
C44 C39 N4 118.4(3) . .
C40 C39 N4 121.4(3) . .
C41 C40 C39 118.6(3) . .
C41 C40 C45 119.5(3) . .
C39 C40 C45 121.6(3) . .
C42 C41 C40 121.8(3) . .
C41 C42 C43 119.5(3) . .
C42 C43 C44 121.3(3) . .
C43 C44 C39 118.9(3) . .
C43 C44 C48 119.9(3) . .
C39 C44 C48 121.1(3) . .
C40 C45 C46 114.1(3) . .
C40 C45 C47 109.3(3) . .
C46 C45 C47 110.0(3) . .
C44 C48 C49 110.1(3) . .
C44 C48 C50 113.7(3) . .
C49 C48 C50 108.8(3) . .
N5 C51 C52 116.3(3) . .
N5 C51 C56 113.9(3) . .
C52 C51 C56 109.5(3) . .
C51 C52 C53 108.8(4) . .
C54 C53 C52 112.7(4) . .
C55 C54 C53 111.6(4) . .
C54 C55 C56 110.6(4) . .
C55 C56 C51 109.8(3) . .
C58 C57 C62 110.7(3) . .
C58 C57 Pt1 126.7(2) . .
C62 C57 Pt1 122.6(2) . .
C59 C58 F1 113.6(3) . .
C59 C58 C57 125.4(3) . .
F1 C58 C57 121.0(3) . .
F2 C59 C60 119.5(3) . .
F2 C59 C58 118.8(3) . .
C60 C59 C58 121.7(3) . .
C59 C60 C61 115.4(3) . .
F3 C61 C62 119.0(3) . .
F3 C61 C60 119.1(3) . .
C62 C61 C60 121.9(3) . .
F4 C62 C61 115.4(3) . .
F4 C62 C57 119.6(3) . .
C61 C62 C57 125.0(3) . .
C64 C63 O1 105.9(10) . .
C63 C64 C65 101.4(8) . .
C66 C65 C64 114.3(8) . .
C65 C66 O1 103.8(9) . .
O2 C67 C68 105.6(5) . .
C69 C68 C67 102.0(5) . .
C70 C69 C68 103.7(5) . .
O2 C70 C69 109.7(5) . .
C65A C64A C63A 109.0(17) . .
C64A C65A C66A 103.8(16) . .
C63A O1A C66A 104(2) . .
O1A C63A C64A 89.4(15) . .
O1A C66A C65A 86.7(14) . .

loop_
_geom_bond_atom_site_label_1
_geom_bond_atom_site_label_2
_geom_bond_distance
_geom_bond_site_symmetry_2
Pt1 C57 2.107(3) .
Pt1 C57 2.107(3) 2_656
Pt1 In1 2.5542(5) .
Pt1 In1 2.5542(5) 2_656
Pt1 In2 2.6237(6) .
In1 N2 2.202(2) .
In1 N1 2.253(2) .
In1 F1 2.5011(19) 2_656
F1 C58 1.378(3) .
F1 In1 2.5011(19) 2_656
O1 C63 1.588(15) .
O1 C66 1.694(15) .
N1 C1 1.350(4) .
N1 C2 1.428(4) .
C1 N2 1.358(4) .
C1 N3 1.375(4) .
In2 N4 2.262(2) 2_656
In2 N4 2.262(2) .
F2 C59 1.363(4) .
O2 C67 1.426(6) .
O2 C70 1.426(6) .
N2 C14 1.426(4) .
C2 C7 1.404(4) .
C2 C3 1.415(4) .
F3 C61 1.361(4) .
N3 C26 1.483(4) .
N3 C32 1.490(4) .
C3 C4 1.389(4) .
C3 C8 1.517(4) .
F4 C62 1.363(4) .
N4 C38 1.353(3) .
N4 C39 1.425(4) .
C4 C5 1.383(5) .
N5 C38 1.377(5) .
N5 C51 1.489(4) .
N5 C51 1.489(4) 2_656
C5 C6 1.374(5) .
C6 C7 1.396(4) .
C7 C11 1.517(4) .
C8 C10 1.531(5) .
C8 C9 1.534(5) .
C11 C12 1.531(4) .
C11 C13 1.536(4) .
C14 C15 1.411(4) .
C14 C19 1.415(4) .
C15 C16 1.395(5) .
C15 C20 1.519(5) .
C16 C17 1.371(5) .
C17 C18 1.388(5) .
C18 C19 1.399(4) .
C19 C23 1.516(4) .
C20 C21 1.531(5) .
C20 C22 1.535(5) .
C23 C25 1.531(5) .
C23 C24 1.534(5) .
C26 C31 1.521(5) .
C26 C27 1.532(5) .
C27 C28 1.525(5) .
C28 C29 1.513(7) .
C29 C30 1.516(6) .
C30 C31 1.525(6) .
C32 C33 1.514(4) .
C32 C37 1.532(5) .
C33 C34 1.524(5) .
C34 C35 1.507(5) .
C35 C36 1.525(5) .
C36 C37 1.523(5) .
C38 N4 1.353(3) 2_656
C39 C44 1.410(4) .
C39 C40 1.413(4) .
C40 C41 1.391(5) .
C40 C45 1.518(5) .
C41 C42 1.376(5) .
C42 C43 1.382(5) .
C43 C44 1.392(4) .
C44 C48 1.520(5) .
C45 C46 1.531(5) .
C45 C47 1.533(5) .
C48 C49 1.526(5) .
C48 C50 1.534(5) .
C51 C52 1.519(5) .
C51 C56 1.535(5) .
C52 C53 1.532(6) .
C53 C54 1.524(7) .
C54 C55 1.505(7) .
C55 C56 1.526(6) .
C57 C58 1.383(4) .
C57 C62 1.395(4) .
C58 C59 1.373(4) .
C59 C60 1.365(5) .
C60 C61 1.369(5) .
C61 C62 1.367(4) .
C63 C64 1.385(10) .
C64 C65 1.405(10) .
C65 C66 1.365(11) .
C67 C68 1.509(8) .
C68 C69 1.490(7) .
C69 C70 1.481(6) .
C64A C65A 1.381(15) .
C64A C63A 1.560(18) .
C65A C66A 1.670(18) .
O1A C63A 1.415(18) .
O1A C66A 1.485(18) .
